data_4330113
loop_
_publ_author_name
'Jian Liu'
'Xiao-Peng Zhang'
'Tao Wu'
'Bin-Bin Ma'
'Tian-Wei Wang'
'Cheng-Hui Li'
'Yi-Zhi Li'
'Xiao-Zeng You'

_publ_section_title
;
 Solvent-Induced Single-Crystal-to-Single-Crystal Transformation in
 Multifunctional Chiral Dysprosium(III) Compounds
;
_journal_name_full 'Inorganic Chemistry'
_journal_page_first 8649
_journal_page_last 8651
_journal_paper_doi 10.1021/ic3012475
_journal_volume 51
_journal_year 2012
_chemical_absolute_configuration unk
_chemical_formula_sum 'C116 H136 Dy2 N10 O15'
_chemical_formula_weight 2235.35
_chemical_name_systematic
; 
 ? 
;
_space_group_IT_number 20
_symmetry_space_group_name_Hall 'C 2c 2'
_symmetry_space_group_name_H-M 'C 2 2 21'
_atom_sites_solution_hydrogens geom
_atom_sites_solution_primary direct
_atom_sites_solution_secondary difmap
_audit_creation_method SHELXL-97
_cell_angle_alpha 90.00
_cell_angle_beta 90.00
_cell_angle_gamma 90.00
_cell_formula_units_Z 2
_cell_length_a 10.644(5)
_cell_length_b 24.485(11)
_cell_length_c 21.436(9)
_cell_measurement_temperature 291(2)
_cell_volume 5587(4)
_computing_structure_refinement 'SHELXL-97 (Sheldrick, 1997)'
_computing_structure_solution 'SHELXS-97 (Sheldrick, 1990)'
_diffrn_ambient_temperature 291(2)
_diffrn_measured_fraction_theta_full 1.000
_diffrn_measured_fraction_theta_max 1.000
_diffrn_radiation_monochromator graphite
_diffrn_radiation_source 'fine-focus sealed tube'
_diffrn_radiation_type MoK\a
_diffrn_radiation_wavelength 0.71073
_diffrn_reflns_av_R_equivalents 0.0534
_diffrn_reflns_av_sigmaI/netI 0.0530
_diffrn_reflns_limit_h_max 13
_diffrn_reflns_limit_h_min -13
_diffrn_reflns_limit_k_max 30
_diffrn_reflns_limit_k_min -30
_diffrn_reflns_limit_l_max 26
_diffrn_reflns_limit_l_min -26
_diffrn_reflns_number 14312
_diffrn_reflns_theta_full 26.00
_diffrn_reflns_theta_max 26.00
_diffrn_reflns_theta_min 1.66
_exptl_absorpt_coefficient_mu 1.393
_exptl_absorpt_correction_T_max 0.7492
_exptl_absorpt_correction_T_min 0.6965
_exptl_absorpt_correction_type multi-scan
_exptl_absorpt_process_details 'SADABS; Bruker, 2000'
_exptl_crystal_density_diffrn 1.329
_exptl_crystal_F_000 2308
_exptl_crystal_size_max 0.28
_exptl_crystal_size_mid 0.24
_exptl_crystal_size_min 0.22
_refine_diff_density_max 0.460
_refine_diff_density_min -1.314
_refine_diff_density_rms 0.102
_refine_ls_abs_structure_details 'Flack H D (1983), Acta Cryst. A39, 876-881'
_refine_ls_abs_structure_Flack 0.023(19)
_refine_ls_extinction_method none
_refine_ls_goodness_of_fit_ref 1.033
_refine_ls_hydrogen_treatment constr
_refine_ls_matrix_type full
_refine_ls_number_parameters 338
_refine_ls_number_reflns 5349
_refine_ls_number_restraints 7
_refine_ls_restrained_S_all 1.035
_refine_ls_R_factor_all 0.0565
_refine_ls_R_factor_gt 0.0476
_refine_ls_shift/su_max 0.039
_refine_ls_shift/su_mean 0.002
_refine_ls_structure_factor_coef Fsqd
_refine_ls_weighting_details 'calc w=1/[\s^2^(Fo^2^)+(0.0900P)^2^+1.9900P] where P=(Fo^2^+2Fc^2^)/3'
_refine_ls_weighting_scheme calc
_refine_ls_wR_factor_gt 0.1209
_refine_ls_wR_factor_ref 0.1269
_reflns_number_gt 4650
_reflns_number_total 5349
_reflns_threshold_expression >2sigma(I)
_cod_data_source_file ic3012475_si_004.cif
_cod_data_source_block 111
_cod_database_code 4330113

loop_
_symmetry_equiv_pos_as_xyz
'x, y, z'
'-x, -y, z+1/2'
'x, -y, -z'
'-x, y, -z+1/2'
'x+1/2, y+1/2, z'
'-x+1/2, -y+1/2, z+1/2'
'x+1/2, -y+1/2, -z'
'-x+1/2, y+1/2, -z+1/2'

loop_
_atom_site_label
_atom_site_type_symbol
_atom_site_fract_x
_atom_site_fract_y
_atom_site_fract_z
_atom_site_U_iso_or_equiv
_atom_site_adp_type
_atom_site_occupancy
_atom_site_symmetry_multiplicity
_atom_site_calc_flag
_atom_site_refinement_flags
C1 C 0.4761(8) 0.5300(3) 0.6449(3) 0.043(2) Uani 1 1 d .
H1 H 0.5400 0.5494 0.6254 0.052 Uiso 1 1 calc R
C2 C 0.4494(7) 0.4816(3) 0.6235(3) 0.0389(15) Uani 1 1 d .
C3 C 0.3661(7) 0.4477(3) 0.6526(3) 0.0393(15) Uani 1 1 d .
C4 C 0.2967(7) 0.4681(3) 0.7033(3) 0.0383(15) Uani 1 1 d .
H4 H 0.2340 0.4476 0.7224 0.046 Uiso 1 1 calc R
C5 C 0.3277(8) 0.5216(3) 0.7235(4) 0.0466(18) Uani 1 1 d .
C6 C 0.2581(7) 0.5477(3) 0.7747(3) 0.0366(15) Uani 1 1 d .
C7 C 0.1522(7) 0.5246(3) 0.8050(3) 0.0379(15) Uani 1 1 d .
H7 H 0.1224 0.4909 0.7917 0.045 Uiso 1 1 calc R
C8 C 0.0951(7) 0.5495(3) 0.8513(3) 0.0392(15) Uani 1 1 d .
C9 C 0.1405(6) 0.5978(3) 0.8730(3) 0.0328(13) Uani 1 1 d DU
C10 C 0.2441(6) 0.6211(3) 0.8464(3) 0.0344(14) Uani 1 1 d .
H10 H 0.2751 0.6541 0.8613 0.041 Uiso 1 1 calc R
C11 C 0.3322(8) 0.3911(3) 0.6264(3) 0.0415(17) Uani 1 1 d .
H11A H 0.3419 0.3638 0.6589 0.050 Uiso 1 1 calc R
H11B H 0.2451 0.3910 0.6131 0.050 Uiso 1 1 calc R
C12 C 0.4132(8) 0.3772(3) 0.5734(4) 0.0434(18) Uani 1 1 d .
H12 H 0.4010 0.3411 0.5547 0.052 Uiso 1 1 calc R
C13 C 0.4191(6) 0.4290(3) 0.5255(3) 0.0315(13) Uani 1 1 d .
H13A H 0.4478 0.4196 0.4839 0.038 Uiso 1 1 calc R
H13B H 0.3423 0.4503 0.5239 0.038 Uiso 1 1 calc R
C14 C 0.5231(6) 0.4543(3) 0.5678(3) 0.0378(17) Uani 1 1 d .
H14 H 0.5889 0.4760 0.5475 0.045 Uiso 1 1 calc R
C15 C 0.5525(7) 0.3964(3) 0.5831(4) 0.0410(17) Uani 1 1 d .
C16 C 0.6556(7) 0.3697(3) 0.5395(3) 0.0455(17) Uani 1 1 d .
H16D H 0.6399 0.3799 0.4970 0.068 Uiso 0.50 1 calc PR
H16E H 0.6521 0.3307 0.5433 0.068 Uiso 0.50 1 calc PR
H16F H 0.7373 0.3824 0.5517 0.068 Uiso 0.50 1 calc PR
C17 C 0.6162(8) 0.3888(3) 0.6513(4) 0.0481(19) Uani 1 1 d .
H17A H 0.7050 0.3831 0.6466 0.072 Uiso 1 1 calc R
H17B H 0.5796 0.3578 0.6718 0.072 Uiso 1 1 calc R
H17C H 0.6018 0.4210 0.6759 0.072 Uiso 1 1 calc R
C18 C -0.0300(6) 0.5274(3) 0.8792(3) 0.0407(19) Uani 1 1 d .
H18A H -0.0186 0.4899 0.8927 0.049 Uiso 1 1 calc R
H18B H -0.0950 0.5279 0.8474 0.049 Uiso 1 1 calc R
C19 C -0.0721(8) 0.5640(3) 0.9368(3) 0.0418(17) Uani 1 1 d .
H19 H -0.1459 0.5512 0.9598 0.050 Uiso 1 1 calc R
C20 C 0.0398(7) 0.5870(3) 0.9778(3) 0.0410(16) Uani 1 1 d .
H20A H 0.0138 0.6032 1.0170 0.049 Uiso 1 1 calc R
H20B H 0.1088 0.5617 0.9836 0.049 Uiso 1 1 calc R
C21 C 0.0590(7) 0.6273(3) 0.9259(3) 0.0376(17) Uani 1 1 d DU
H21 H 0.0882 0.6636 0.9386 0.045 Uiso 1 1 calc R
C22 C -0.0805(9) 0.6230(4) 0.9100(5) 0.050(2) Uani 1 1 d .
C23 C -0.1144(6) 0.6355(3) 0.8433(3) 0.0401(15) Uani 1 1 d .
H23A H -0.1681 0.6073 0.8274 0.060 Uiso 1 1 calc R
H23B H -0.0392 0.6373 0.8186 0.060 Uiso 1 1 calc R
H23C H -0.1573 0.6699 0.8414 0.060 Uiso 1 1 calc R
C24 C -0.1320(8) 0.6674(3) 0.9541(4) 0.0500(19) Uani 1 1 d .
H24A H -0.1582 0.6984 0.9301 0.075 Uiso 1 1 calc R
H24B H -0.0674 0.6782 0.9828 0.075 Uiso 1 1 calc R
H24C H -0.2023 0.6531 0.9769 0.075 Uiso 1 1 calc R
C25 C 0.4882(10) 0.7304(3) 0.5679(3) 0.0434(17) Uani 1 1 d D
H25A H 0.5782 0.7278 0.5670 0.065 Uiso 1 1 calc R
H25B H 0.4631 0.7671 0.5583 0.065 Uiso 1 1 calc R
H25C H 0.4531 0.7058 0.5377 0.065 Uiso 1 1 calc R
C26 C 0.4416(6) 0.7154(2) 0.6317(2) 0.0370(14) Uani 1 1 d D
C27 C 0.3695(7) 0.7538(3) 0.6633(3) 0.0459(17) Uani 1 1 d D
H27 H 0.3503 0.7866 0.6438 0.055 Uiso 1 1 calc R
C28 C 0.3233(8) 0.7441(3) 0.7259(3) 0.0401(15) Uani 1 1 d .
C29 C 0.2362(6) 0.7853(3) 0.7526(6) 0.0456(15) Uani 1 1 d .
H29A H 0.2033 0.7721 0.7914 0.068 Uiso 1 1 calc R
H29B H 0.1683 0.7915 0.7240 0.068 Uiso 1 1 calc R
H29C H 0.2806 0.8189 0.7595 0.068 Uiso 1 1 calc R
Dy1 Dy 0.5000 0.636543(12) 0.7500 0.02619(12) Uani 1 2 d SU
N1 N 0.4135(6) 0.5553(2) 0.6967(3) 0.0354(12) Uani 1 1 d U
N2 N 0.3032(5) 0.5945(2) 0.7962(3) 0.0375(12) Uani 1 1 d .
N3 N 0.5000 0.8832(3) 0.7500 0.0433(15) Uani 1 2 d S
O1 O 0.4687(4) 0.66766(17) 0.6514(2) 0.0359(11) Uani 1 1 d U
O2 O 0.3537(5) 0.70292(17) 0.7590(3) 0.0402(12) Uani 1 1 d .
O3 O 0.4996(7) 0.86093(16) 0.6976(2) 0.0484(10) Uani 1 1 d .
O4 O 0.5000 0.9302(2) 0.7500 0.0346(11) Uani 1 2 d S
O1W O 0.012(4) 0.7468(8) 0.8465(8) 0.056(6) Uani 0.25 1 d P
H1WD H 0.0031 0.7194 0.8706 0.067 Uiso 0.25 1 d PR
H1WB H 0.0061 0.7765 0.8667 0.067 Uiso 0.25 1 d PR

loop_
_atom_site_aniso_label
_atom_site_aniso_U_11
_atom_site_aniso_U_22
_atom_site_aniso_U_33
_atom_site_aniso_U_23
_atom_site_aniso_U_13
_atom_site_aniso_U_12
C1 0.046(6) 0.040(3) 0.044(3) 0.001(2) -0.002(3) 0.001(3)
C2 0.036(3) 0.046(4) 0.034(3) 0.003(3) -0.002(3) 0.002(3)
C3 0.033(3) 0.040(3) 0.044(4) 0.006(3) 0.007(3) 0.002(3)
C4 0.043(4) 0.025(3) 0.048(3) 0.002(3) 0.001(3) -0.015(3)
C5 0.041(4) 0.042(4) 0.057(4) -0.019(3) 0.009(3) -0.015(4)
C6 0.041(4) 0.036(4) 0.033(3) -0.001(2) 0.003(3) -0.001(3)
C7 0.037(4) 0.044(3) 0.033(3) -0.007(3) -0.004(3) -0.001(3)
C8 0.039(4) 0.043(4) 0.035(3) 0.000(3) 0.011(3) -0.013(3)
C9 0.027(3) 0.036(3) 0.035(3) 0.003(2) -0.002(2) 0.002(3)
C10 0.032(3) 0.032(3) 0.039(3) -0.002(2) -0.007(3) -0.001(3)
C11 0.051(4) 0.045(4) 0.028(3) 0.004(3) -0.015(3) -0.024(4)
C12 0.043(4) 0.035(4) 0.053(4) 0.002(3) 0.000(4) -0.024(3)
C13 0.027(3) 0.037(3) 0.031(3) -0.001(2) -0.002(2) -0.003(3)
C14 0.023(5) 0.045(3) 0.046(3) 0.002(2) 0.007(3) -0.005(3)
C15 0.033(3) 0.046(4) 0.044(4) 0.007(3) 0.007(3) 0.012(3)
C16 0.042(4) 0.049(4) 0.046(4) -0.003(3) 0.006(3) 0.019(4)
C17 0.047(5) 0.047(4) 0.050(4) 0.001(3) -0.003(4) 0.027(4)
C18 0.036(5) 0.038(3) 0.048(3) -0.003(3) 0.015(3) -0.019(3)
C19 0.049(4) 0.049(4) 0.028(3) -0.004(3) -0.006(3) -0.009(3)
C20 0.038(4) 0.056(4) 0.030(3) 0.004(3) -0.002(2) -0.012(3)
C21 0.044(4) 0.025(3) 0.044(4) -0.010(3) -0.003(3) -0.002(3)
C22 0.043(4) 0.050(5) 0.058(5) -0.015(4) -0.005(4) 0.002(4)
C23 0.029(3) 0.045(4) 0.046(4) -0.010(3) 0.001(3) -0.019(3)
C24 0.051(5) 0.040(4) 0.060(5) -0.007(3) -0.020(4) 0.017(4)
C25 0.039(5) 0.045(3) 0.047(3) 0.003(2) 0.023(4) 0.007(5)
C26 0.031(3) 0.037(3) 0.043(4) -0.006(3) -0.003(3) -0.003(3)
C27 0.045(4) 0.049(4) 0.044(4) 0.004(3) 0.012(3) 0.018(4)
C28 0.042(4) 0.032(3) 0.046(3) -0.003(3) -0.002(3) 0.005(3)
C29 0.045(3) 0.048(3) 0.044(3) -0.013(5) 0.010(5) 0.011(3)
Dy1 0.02376(17) 0.02784(17) 0.02695(17) 0.000 0.0001(3) 0.000
N1 0.038(3) 0.033(2) 0.035(3) -0.0017(17) 0.013(2) -0.007(2)
N2 0.031(3) 0.041(3) 0.041(3) -0.010(2) -0.006(2) -0.013(3)
N3 0.038(4) 0.051(4) 0.041(3) 0.000 0.005(7) 0.000
O1 0.034(3) 0.0312(18) 0.0422(18) 0.0051(15) -0.0079(18) 0.0089(17)
O2 0.047(2) 0.034(2) 0.040(3) -0.001(2) 0.005(2) 0.0054(19)
O3 0.042(2) 0.046(2) 0.057(2) -0.0203(18) 0.001(4) 0.007(7)
O4 0.034(3) 0.035(3) 0.036(2) 0.000 -0.007(5) 0.000
O1W 0.085(18) 0.040(8) 0.043(9) 0.006(7) 0.014(17) -0.012(18)

loop_
_atom_type_symbol
_atom_type_description
_atom_type_scat_dispersion_real
_atom_type_scat_dispersion_imag
_atom_type_scat_source
C C 0.0033 0.0016 'International Tables Vol C Tables 4.2.6.8 and 6.1.1.4'
H H 0.0000 0.0000 'International Tables Vol C Tables 4.2.6.8 and 6.1.1.4'
Dy Dy -0.1892 4.4098 'International Tables Vol C Tables 4.2.6.8 and 6.1.1.4'
N N 0.0061 0.0033 'International Tables Vol C Tables 4.2.6.8 and 6.1.1.4'
O O 0.0106 0.0060 'International Tables Vol C Tables 4.2.6.8 and 6.1.1.4'

loop_
_geom_angle_atom_site_label_1
_geom_angle_atom_site_label_2
_geom_angle_atom_site_label_3
_geom_angle
_geom_angle_site_symmetry_1
_geom_angle_site_symmetry_3
C2 C1 N1 124.5(7) . .
C2 C1 H1 117.8 . .
N1 C1 H1 117.8 . .
C1 C2 C3 122.3(7) . .
C1 C2 C14 123.0(7) . .
C3 C2 C14 114.2(6) . .
C2 C3 C4 118.6(7) . .
C2 C3 C11 122.3(7) . .
C4 C3 C11 118.6(6) . .
C3 C4 C5 116.2(6) . .
C3 C4 H4 121.9 . .
C5 C4 H4 121.9 . .
N1 C5 C4 126.0(7) . .
N1 C5 C6 113.0(6) . .
C4 C5 C6 120.9(7) . .
N2 C6 C7 118.2(6) . .
N2 C6 C5 117.0(6) . .
C7 C6 C5 124.6(6) . .
C8 C7 C6 121.9(7) . .
C8 C7 H7 119.0 . .
C6 C7 H7 119.0 . .
C7 C8 C9 119.8(7) . .
C7 C8 C18 121.7(7) . .
C9 C8 C18 118.3(6) . .
C8 C9 C10 120.4(6) . .
C8 C9 C21 116.3(6) . .
C10 C9 C21 123.1(6) . .
C9 C10 N2 119.2(6) . .
C9 C10 H10 120.4 . .
N2 C10 H10 120.4 . .
C12 C11 C3 110.8(6) . .
C12 C11 H11A 109.5 . .
C3 C11 H11A 109.5 . .
C12 C11 H11B 109.5 . .
C3 C11 H11B 109.5 . .
H11A C11 H11B 108.1 . .
C11 C12 C15 112.5(6) . .
C11 C12 C13 109.2(6) . .
C15 C12 C13 79.3(5) . .
C11 C12 H12 116.7 . .
C15 C12 H12 116.7 . .
C13 C12 H12 116.7 . .
C14 C13 C12 88.3(5) . .
C14 C13 H13A 113.9 . .
C12 C13 H13A 113.9 . .
C14 C13 H13B 113.9 . .
C12 C13 H13B 113.9 . .
H13A C13 H13B 111.1 . .
C15 C14 C13 84.2(5) . .
C15 C14 C2 110.0(6) . .
C13 C14 C2 104.8(5) . .
C15 C14 H14 117.6 . .
C13 C14 H14 117.6 . .
C2 C14 H14 117.6 . .
C14 C15 C12 93.4(5) . .
C14 C15 C16 114.1(6) . .
C12 C15 C16 117.0(7) . .
C14 C15 C17 113.3(7) . .
C12 C15 C17 118.7(7) . .
C16 C15 C17 101.2(6) . .
C15 C16 H16D 109.5 . .
C15 C16 H16E 109.5 . .
H16D C16 H16E 109.5 . .
C15 C16 H16F 109.5 . .
H16D C16 H16F 109.5 . .
H16E C16 H16F 109.5 . .
C15 C17 H17A 109.5 . .
C15 C17 H17B 109.5 . .
H17A C17 H17B 109.5 . .
C15 C17 H17C 109.5 . .
H17A C17 H17C 109.5 . .
H17B C17 H17C 109.5 . .
C8 C18 C19 110.1(5) . .
C8 C18 H18A 109.6 . .
C19 C18 H18A 109.6 . .
C8 C18 H18B 109.6 . .
C19 C18 H18B 109.6 . .
H18A C18 H18B 108.2 . .
C22 C19 C20 85.3(6) . .
C22 C19 C18 104.7(6) . .
C20 C19 C18 114.8(6) . .
C22 C19 H19 115.9 . .
C20 C19 H19 115.9 . .
C18 C19 H19 115.9 . .
C21 C20 C19 85.7(5) . .
C21 C20 H20A 114.4 . .
C19 C20 H20A 114.4 . .
C21 C20 H20B 114.4 . .
C19 C20 H20B 114.4 . .
H20A C20 H20B 111.5 . .
C20 C21 C22 89.3(7) . .
C20 C21 C9 107.7(6) . .
C22 C21 C9 109.7(7) . .
C20 C21 H21 115.7 . .
C22 C21 H21 115.7 . .
C9 C21 H21 115.7 . .
C23 C22 C21 115.6(9) . .
C23 C22 C24 110.7(8) . .
C21 C22 C24 99.2(6) . .
C23 C22 C19 123.5(7) . .
C21 C22 C19 85.7(8) . .
C24 C22 C19 116.6(8) . .
C22 C23 H23A 109.5 . .
C22 C23 H23B 109.5 . .
H23A C23 H23B 109.5 . .
C22 C23 H23C 109.5 . .
H23A C23 H23C 109.5 . .
H23B C23 H23C 109.5 . .
C22 C24 H24A 109.5 . .
C22 C24 H24B 109.5 . .
H24A C24 H24B 109.5 . .
C22 C24 H24C 109.5 . .
H24A C24 H24C 109.5 . .
H24B C24 H24C 109.5 . .
C26 C25 H25A 109.5 . .
C26 C25 H25B 109.5 . .
H25A C25 H25B 109.5 . .
C26 C25 H25C 109.5 . .
H25A C25 H25C 109.5 . .
H25B C25 H25C 109.5 . .
O1 C26 C27 125.6(5) . .
O1 C26 C25 116.8(5) . .
C27 C26 C25 117.5(6) . .
C26 C27 C28 121.9(6) . .
C26 C27 H27 119.0 . .
C28 C27 H27 119.0 . .
O2 C28 C27 124.0(7) . .
O2 C28 C29 118.8(8) . .
C27 C28 C29 117.2(7) . .
C28 C29 H29A 109.5 . .
C28 C29 H29B 109.5 . .
H29A C29 H29B 109.5 . .
C28 C29 H29C 109.5 . .
H29A C29 H29C 109.5 . .
H29B C29 H29C 109.5 . .
O2 Dy1 O2 88.0(2) 4_656 .
O2 Dy1 O1 74.76(18) 4_656 4_656
O2 Dy1 O1 77.29(18) . 4_656
O2 Dy1 O1 77.29(18) 4_656 .
O2 Dy1 O1 74.76(18) . .
O1 Dy1 O1 140.8(2) 4_656 .
O2 Dy1 N1 142.77(19) 4_656 .
O2 Dy1 N1 111.2(2) . .
O1 Dy1 N1 139.00(17) 4_656 .
O1 Dy1 N1 77.60(17) . .
O2 Dy1 N1 111.2(2) 4_656 4_656
O2 Dy1 N1 142.77(19) . 4_656
O1 Dy1 N1 77.60(17) 4_656 4_656
O1 Dy1 N1 139.00(16) . 4_656
N1 Dy1 N1 72.8(3) . 4_656
O2 Dy1 N2 153.51(19) 4_656 .
O2 Dy1 N2 71.91(19) . .
O1 Dy1 N2 83.90(16) 4_656 .
O1 Dy1 N2 112.26(17) . .
N1 Dy1 N2 63.00(18) . .
N1 Dy1 N2 78.5(2) 4_656 .
O2 Dy1 N2 71.91(19) 4_656 4_656
O2 Dy1 N2 153.51(19) . 4_656
O1 Dy1 N2 112.26(17) 4_656 4_656
O1 Dy1 N2 83.90(16) . 4_656
N1 Dy1 N2 78.5(2) . 4_656
N1 Dy1 N2 63.00(18) 4_656 4_656
N2 Dy1 N2 132.1(3) . 4_656
C5 N1 C1 112.1(6) . .
C5 N1 Dy1 123.0(4) . .
C1 N1 Dy1 122.2(4) . .
C6 N2 C10 120.3(6) . .
C6 N2 Dy1 120.9(5) . .
C10 N2 Dy1 118.7(4) . .
O4 N3 O3 115.9(4) . .
O4 N3 O3 115.9(4) . 4_656
O3 N3 O3 128.3(8) . 4_656
C26 O1 Dy1 130.4(4) . .
C28 O2 Dy1 134.1(5) . .
H1WD O1W H1WB 111.0 . .

loop_
_geom_bond_atom_site_label_1
_geom_bond_atom_site_label_2
_geom_bond_distance
_geom_bond_site_symmetry_2
C1 C2 1.300(10) .
C1 N1 1.437(9) .
C1 H1 0.9300 .
C2 C3 1.366(10) .
C2 C14 1.577(10) .
C3 C4 1.406(10) .
C3 C11 1.538(10) .
C4 C5 1.420(9) .
C4 H4 0.9300 .
C5 N1 1.359(9) .
C5 C6 1.470(10) .
C6 N2 1.324(9) .
C6 C7 1.418(10) .
C7 C8 1.313(10) .
C7 H7 0.9300 .
C8 C9 1.361(9) .
C8 C18 1.557(9) .
C9 C10 1.366(9) .
C9 C21 1.6003(11) .
C10 N2 1.406(9) .
C10 H10 0.9300 .
C11 C12 1.466(11) .
C11 H11A 0.9700 .
C11 H11B 0.9700 .
C12 C15 1.569(11) .
C12 C13 1.634(10) .
C12 H12 0.9800 .
C13 C14 1.560(9) .
C13 H13A 0.9700 .
C13 H13B 0.9700 .
C14 C15 1.489(10) .
C14 H14 0.9800 .
C15 C16 1.582(10) .
C15 C17 1.623(11) .
C16 H16D 0.9600 .
C16 H16E 0.9600 .
C16 H16F 0.9600 .
C17 H17A 0.9600 .
C17 H17B 0.9600 .
C17 H17C 0.9600 .
C18 C19 1.590(9) .
C18 H18A 0.9700 .
C18 H18B 0.9700 .
C19 C22 1.556(13) .
C19 C20 1.584(10) .
C19 H19 0.9800 .
C20 C21 1.499(10) .
C20 H20A 0.9700 .
C20 H20B 0.9700 .
C21 C22 1.527(10) .
C21 H21 0.9800 .
C22 C23 1.506(12) .
C22 C24 1.541(11) .
C23 H23A 0.9600 .
C23 H23B 0.9600 .
C23 H23C 0.9600 .
C24 H24A 0.9600 .
C24 H24B 0.9600 .
C24 H24C 0.9600 .
C25 C26 1.5002(12) .
C25 H25A 0.9600 .
C25 H25B 0.9600 .
C25 H25C 0.9600 .
C26 O1 1.276(7) .
C26 C27 1.3896(11) .
C27 C28 1.448(10) .
C27 H27 0.9300 .
C28 O2 1.274(8) .
C28 C29 1.484(10) .
C29 H29A 0.9600 .
C29 H29B 0.9600 .
C29 H29C 0.9600 .
Dy1 O2 2.259(5) 4_656
Dy1 O2 2.259(5) .
Dy1 O1 2.271(4) 4_656
Dy1 O1 2.271(4) .
Dy1 N1 2.470(5) .
Dy1 N1 2.470(5) 4_656
Dy1 N2 2.536(6) .
Dy1 N2 2.536(6) 4_656
N3 O4 1.152(9) .
N3 O3 1.249(5) .
N3 O3 1.249(5) 4_656
O1W H1WD 0.8500 .
O1W H1WB 0.8498 .

loop_
_geom_torsion_atom_site_label_1
_geom_torsion_atom_site_label_2
_geom_torsion_atom_site_label_3
_geom_torsion_atom_site_label_4
_geom_torsion
_geom_torsion_site_symmetry_1
N1 C1 C2 C3 -6.6(12) .
N1 C1 C2 C14 -177.9(6) .
C1 C2 C3 C4 7.3(11) .
C14 C2 C3 C4 179.3(6) .
C1 C2 C3 C11 178.6(7) .
C14 C2 C3 C11 -9.5(10) .
C2 C3 C4 C5 -5.4(11) .
C11 C3 C4 C5 -176.9(7) .
C3 C4 C5 N1 3.1(13) .
C3 C4 C5 C6 177.9(7) .
N1 C5 C6 N2 -13.3(10) .
C4 C5 C6 N2 171.3(8) .
N1 C5 C6 C7 171.1(7) .
C4 C5 C6 C7 -4.3(12) .
N2 C6 C7 C8 3.3(11) .
C5 C6 C7 C8 178.8(8) .
C6 C7 C8 C9 -2.6(11) .
C6 C7 C8 C18 172.7(7) .
C7 C8 C9 C10 0.9(11) .
C18 C8 C9 C10 -174.5(6) .
C7 C8 C9 C21 175.6(7) .
C18 C8 C9 C21 0.1(10) .
C8 C9 C10 N2 0.1(10) .
C21 C9 C10 N2 -174.2(6) .
C2 C3 C11 C12 8.0(10) .
C4 C3 C11 C12 179.2(7) .
C3 C11 C12 C15 38.5(9) .
C3 C11 C12 C13 -47.5(8) .
C11 C12 C13 C14 82.9(6) .
C15 C12 C13 C14 -27.4(5) .
C12 C13 C14 C15 28.6(5) .
C12 C13 C14 C2 -80.6(6) .
C1 C2 C14 C15 135.0(8) .
C3 C2 C14 C15 -37.0(9) .
C1 C2 C14 C13 -136.0(7) .
C3 C2 C14 C13 52.1(8) .
C13 C14 C15 C12 -29.9(5) .
C2 C14 C15 C12 73.7(7) .
C13 C14 C15 C16 91.6(7) .
C2 C14 C15 C16 -164.7(6) .
C13 C14 C15 C17 -153.2(6) .
C2 C14 C15 C17 -49.6(8) .
C11 C12 C15 C14 -77.7(8) .
C13 C12 C15 C14 28.8(5) .
C11 C12 C15 C16 163.1(7) .
C13 C12 C15 C16 -90.4(7) .
C11 C12 C15 C17 41.2(9) .
C13 C12 C15 C17 147.7(7) .
C7 C8 C18 C19 176.8(7) .
C9 C8 C18 C19 -7.8(9) .
C8 C18 C19 C22 56.5(8) .
C8 C18 C19 C20 -35.1(8) .
C22 C19 C20 C21 -27.5(5) .
C18 C19 C20 C21 76.5(7) .
C19 C20 C21 C22 28.0(6) .
C19 C20 C21 C9 -82.5(6) .
C8 C9 C21 C20 54.1(8) .
C10 C9 C21 C20 -131.4(7) .
C8 C9 C21 C22 -41.7(10) .
C10 C9 C21 C22 132.8(8) .
C20 C21 C22 C23 -153.9(7) .
C9 C21 C22 C23 -45.3(11) .
C20 C21 C22 C24 87.8(7) .
C9 C21 C22 C24 -163.7(6) .
C20 C21 C22 C19 -28.5(5) .
C9 C21 C22 C19 80.0(7) .
C20 C19 C22 C23 145.0(9) .
C18 C19 C22 C23 30.5(11) .
C20 C19 C22 C21 27.0(5) .
C18 C19 C22 C21 -87.5(6) .
C20 C19 C22 C24 -71.2(8) .
C18 C19 C22 C24 174.4(7) .
O1 C26 C27 C28 4.3(13) .
C25 C26 C27 C28 -178.0(8) .
C26 C27 C28 O2 6.8(13) .
C26 C27 C28 C29 -173.7(8) .
C4 C5 N1 C1 -2.1(12) .
C6 C5 N1 C1 -177.2(6) .
C4 C5 N1 Dy1 -163.6(7) .
C6 C5 N1 Dy1 21.3(10) .
C2 C1 N1 C5 3.7(11) .
C2 C1 N1 Dy1 165.4(6) .
O2 Dy1 N1 C5 172.8(6) 4_656
O2 Dy1 N1 C5 -70.6(7) .
O1 Dy1 N1 C5 24.4(8) 4_656
O1 Dy1 N1 C5 -138.6(7) .
N1 Dy1 N1 C5 70.1(6) 4_656
N2 Dy1 N1 C5 -15.5(6) .
N2 Dy1 N1 C5 135.1(7) 4_656
O2 Dy1 N1 C1 13.1(7) 4_656
O2 Dy1 N1 C1 129.7(5) .
O1 Dy1 N1 C1 -135.3(5) 4_656
O1 Dy1 N1 C1 61.7(5) .
N1 Dy1 N1 C1 -89.6(5) 4_656
N2 Dy1 N1 C1 -175.1(6) .
N2 Dy1 N1 C1 -24.5(5) 4_656
C7 C6 N2 C10 -2.2(10) .
C5 C6 N2 C10 -178.1(7) .
C7 C6 N2 Dy1 176.2(5) .
C5 C6 N2 Dy1 0.4(9) .
C9 C10 N2 C6 0.7(10) .
C9 C10 N2 Dy1 -177.8(5) .
O2 Dy1 N2 C6 175.9(5) 4_656
O2 Dy1 N2 C6 133.6(6) .
O1 Dy1 N2 C6 -147.9(6) 4_656
O1 Dy1 N2 C6 69.2(6) .
N1 Dy1 N2 C6 7.1(5) .
N1 Dy1 N2 C6 -69.3(6) 4_656
N2 Dy1 N2 C6 -33.2(5) 4_656
O2 Dy1 N2 C10 -5.6(8) 4_656
O2 Dy1 N2 C10 -48.0(5) .
O1 Dy1 N2 C10 30.6(5) 4_656
O1 Dy1 N2 C10 -112.3(5) .
N1 Dy1 N2 C10 -174.4(6) .
N1 Dy1 N2 C10 109.2(5) 4_656
N2 Dy1 N2 C10 145.3(5) 4_656
C27 C26 O1 Dy1 -32.1(10) .
C25 C26 O1 Dy1 150.1(6) .
O2 Dy1 O1 C26 -58.4(5) 4_656
O2 Dy1 O1 C26 33.0(5) .
O1 Dy1 O1 C26 -13.0(5) 4_656
N1 Dy1 O1 C26 149.3(6) .
N1 Dy1 O1 C26 -166.2(5) 4_656
N2 Dy1 O1 C26 95.6(5) .
N2 Dy1 O1 C26 -131.2(5) 4_656
C27 C28 O2 Dy1 10.7(12) .
C29 C28 O2 Dy1 -168.8(5) .
O2 Dy1 O2 C28 54.4(6) 4_656
O1 Dy1 O2 C28 129.2(7) 4_656
O1 Dy1 O2 C28 -23.0(7) .
N1 Dy1 O2 C28 -92.8(7) .
N1 Dy1 O2 C28 177.9(6) 4_656
N2 Dy1 O2 C28 -143.1(7) .
N2 Dy1 O2 C28 14.5(9) 4_656
